data_4089268
loop_
_publ_author_name
'Vivancos, \'Angela'
'Albrecht, Martin'

_publ_section_title
;
 Influence of the Linker Length and Coordination Mode of
 (Di)Triazolylidene Ligands on the Structure and Catalytic Transfer
 Hydrogenation Activity of Iridium(III) Centers
;
_journal_issue 8
_journal_name_full Organometallics
_journal_page_first 1580
_journal_paper_doi 10.1021/acs.organomet.7b00140
_journal_volume 36
_journal_year 2017
_chemical_formula_sum 'C23 H34 Cl4 F3 Ir N6 O3 S'
_chemical_formula_weight 865.62
_space_group_IT_number 14
_space_group_name_Hall '-P 2ybc'
_space_group_name_H-M_alt 'P 1 21/c 1'
_symmetry_cell_setting monoclinic
_symmetry_Int_Tables_number 14
_symmetry_space_group_name_Hall '-P 2ybc'
_symmetry_space_group_name_H-M 'P 1 21/c 1'
_atom_sites_solution_hydrogens geom
_audit_creation_date 2016-04-13T19:40:49-00:00
_audit_creation_method 'WinGX routine CIF_UPDATE'
_cell_angle_alpha 90
_cell_angle_beta 109.5570(10)
_cell_angle_gamma 90
_cell_formula_units_Z 4
_cell_length_a 16.8790(2)
_cell_length_b 10.82440(10)
_cell_length_c 18.1682(2)
_cell_measurement_reflns_used 16377
_cell_measurement_temperature 173(2)
_cell_measurement_theta_max 27.991
_cell_measurement_theta_min 2.217
_cell_volume 3127.92(6)
_computing_cell_refinement
;
        CrysAlisPro, Agilent Technologies,
        Version 1.171.37.35g (release 09-12-2014 CrysAlis171 .NET)
        (compiled Dec  9 2014,15:38:47)
;
_computing_data_collection
;
        CrysAlisPro, Agilent Technologies,
        Version 1.171.37.35g (release 09-12-2014 CrysAlis171 .NET)
        (compiled Dec  9 2014,15:38:47)
;
_computing_data_reduction
;
        CrysAlisPro, Agilent Technologies,
        Version 1.171.37.35g (release 09-12-2014 CrysAlis171 .NET)
        (compiled Dec  9 2014,15:38:47)
;
_computing_structure_refinement 'SHELXL-2013 (Sheldrick, 2013)'
_diffrn_ambient_environment N~2~
_diffrn_ambient_temperature 173(2)
_diffrn_detector 'CCD plate'
_diffrn_detector_area_resol_mean 16.0965
_diffrn_detector_type Eos
_diffrn_measured_fraction_theta_full 1
_diffrn_measured_fraction_theta_max 0.916
_diffrn_measurement_device 'four-circle diffractometer'
_diffrn_measurement_device_type 'SuperNova, Single source at offset, Eos'
_diffrn_measurement_method '\w scans'
_diffrn_orient_matrix_UB_11 -0.0163372
_diffrn_orient_matrix_UB_12 0.002431
_diffrn_orient_matrix_UB_13 0.0312205
_diffrn_orient_matrix_UB_21 -0.0386915
_diffrn_orient_matrix_UB_22 0.0227856
_diffrn_orient_matrix_UB_23 -0.025893
_diffrn_orient_matrix_UB_31 -0.0150032
_diffrn_orient_matrix_UB_32 -0.0613954
_diffrn_orient_matrix_UB_33 -0.0083893
_diffrn_radiation_monochromator mirror
_diffrn_radiation_probe x-ray
_diffrn_radiation_type MoK\a
_diffrn_radiation_wavelength 0.71073
_diffrn_reflns_av_R_equivalents 0.0284
_diffrn_reflns_av_unetI/netI 0.0405
_diffrn_reflns_Laue_measured_fraction_full 1
_diffrn_reflns_Laue_measured_fraction_max 0.916
_diffrn_reflns_limit_h_max 21
_diffrn_reflns_limit_h_min -21
_diffrn_reflns_limit_k_max 14
_diffrn_reflns_limit_k_min -13
_diffrn_reflns_limit_l_max 23
_diffrn_reflns_limit_l_min -22
_diffrn_reflns_number 27595
_diffrn_reflns_point_group_measured_fraction_full 1
_diffrn_reflns_point_group_measured_fraction_max 0.916
_diffrn_reflns_theta_full 25
_diffrn_reflns_theta_max 28.193
_diffrn_reflns_theta_min 2.226
_diffrn_source 'SuperNova (Mo) X-ray Source'
_exptl_absorpt_coefficient_mu 4.731
_exptl_absorpt_correction_T_max 0.511
_exptl_absorpt_correction_T_min 0.304
_exptl_absorpt_correction_type gaussian
_exptl_absorpt_process_details
;
        CrysAlisPro, Agilent Technologies,
        Version 1.171.37.35g (release 09-12-2014 CrysAlis171 .NET)
        (compiled Dec  9 2014,15:38:47)
Numerical absorption correction based on gaussian integration over
                        a multifaceted crystal model
        Empirical absorption correction using spherical harmonics,
 implemented in SCALE3 ABSPACK scaling algorithm.
;
_exptl_crystal_colour 'translucent light yellow'
_exptl_crystal_density_diffrn 1.838
_exptl_crystal_description prism
_exptl_crystal_F_000 1704
_exptl_crystal_size_max 0.4197
_exptl_crystal_size_mid 0.2062
_exptl_crystal_size_min 0.1514
_refine_diff_density_max 0.925
_refine_diff_density_min -0.609
_refine_diff_density_rms 0.09
_refine_ls_extinction_method none
_refine_ls_goodness_of_fit_ref 1.047
_refine_ls_hydrogen_treatment constr
_refine_ls_matrix_type full
_refine_ls_number_parameters 379
_refine_ls_number_reflns 7060
_refine_ls_number_restraints 0
_refine_ls_restrained_S_all 1.047
_refine_ls_R_factor_all 0.0254
_refine_ls_R_factor_gt 0.0212
_refine_ls_shift/su_max 0.001
_refine_ls_shift/su_mean 0
_refine_ls_structure_factor_coef Fsqd
_refine_ls_weighting_details 'w=1/[\s^2^(Fo^2^)+(0.0193P)^2^+3.2652P] where P=(Fo^2^+2Fc^2^)/3'
_refine_ls_weighting_scheme calc
_refine_ls_wR_factor_gt 0.0471
_refine_ls_wR_factor_ref 0.0493
_reflns_Friedel_coverage 0
_reflns_number_gt 6368
_reflns_number_total 7060
_reflns_threshold_expression 'I > 2\s(I)'
_cod_data_source_file 3b.cif
_cod_data_source_block 16ma043_avu159
_cod_original_sg_symbol_H-M 'P 21/c'
_cod_database_code 4089268

loop_
_symmetry_equiv_pos_as_xyz
'x, y, z'
'-x, y+1/2, -z+1/2'
'-x, -y, -z'
'x, -y-1/2, z-1/2'

loop_
_atom_site_label
_atom_site_type_symbol
_atom_site_fract_x
_atom_site_fract_y
_atom_site_fract_z
_atom_site_U_iso_or_equiv
_atom_site_adp_type
_atom_site_occupancy
_atom_site_site_symmetry_order
_atom_site_calc_flag
_atom_site_refinement_flags_posn
_atom_site_refinement_flags_adp
C1 C 0.24572(16) 0.3640(2) 0.35386(15) 0.0177(5) Uani 1 1 d . .
C2 C 0.30885(17) 0.4136(2) 0.32967(16) 0.0193(5) Uani 1 1 d . .
C3 C 0.36702(17) 0.5183(3) 0.36564(17) 0.0229(6) Uani 1 1 d . .
H3A H 0.4173 0.4874 0.4076 0.027 Uiso 1 1 calc R U
H3B H 0.3856 0.56 0.3257 0.027 Uiso 1 1 calc R U
C4 C 0.31903(17) 0.6062(2) 0.39828(16) 0.0197(6) Uani 1 1 d . .
C5 C 0.25791(16) 0.5783(2) 0.43124(15) 0.0177(5) Uani 1 1 d . .
C6 C 0.3585(2) 0.3735(3) 0.21412(19) 0.0298(7) Uani 1 1 d . .
H6A H 0.3469 0.3088 0.1742 0.045 Uiso 1 1 calc R U
H6B H 0.4178 0.3702 0.2469 0.045 Uiso 1 1 calc R U
H6C H 0.346 0.4545 0.1888 0.045 Uiso 1 1 calc R U
C7 C 0.13501(18) 0.2014(3) 0.28770(18) 0.0256(6) Uani 1 1 d . .
H7A H 0.0893 0.2286 0.2402 0.031 Uiso 1 1 calc R U
H7B H 0.116 0.2148 0.333 0.031 Uiso 1 1 calc R U
C8 C 0.1506(2) 0.0645(3) 0.2808(2) 0.0350(8) Uani 1 1 d . .
H8A H 0.1691 0.0504 0.2358 0.053 Uiso 1 1 calc R U
H8B H 0.0985 0.0186 0.2738 0.053 Uiso 1 1 calc R U
H8C H 0.1943 0.0361 0.3285 0.053 Uiso 1 1 calc R U
C9 C 0.3796(2) 0.8095(3) 0.3692(2) 0.0364(8) Uani 1 1 d . .
H9A H 0.3556 0.8927 0.3579 0.055 Uiso 1 1 calc R U
H9B H 0.3853 0.7739 0.3216 0.055 Uiso 1 1 calc R U
H9C H 0.4349 0.8141 0.4098 0.055 Uiso 1 1 calc R U
C10 C 0.16865(18) 0.7242(3) 0.48233(17) 0.0252(6) Uani 1 1 d . .
H10A H 0.1958 0.7729 0.5303 0.03 Uiso 1 1 calc R U
H10B H 0.1465 0.6473 0.4976 0.03 Uiso 1 1 calc R U
C11 C 0.0965(2) 0.7978(3) 0.4278(2) 0.0366(8) Uani 1 1 d . .
H11A H 0.1184 0.8727 0.4112 0.055 Uiso 1 1 calc R U
H11B H 0.0574 0.8208 0.4551 0.055 Uiso 1 1 calc R U
H11C H 0.0669 0.7476 0.382 0.055 Uiso 1 1 calc R U
C101 C 0.18937(19) 0.2450(3) 0.51356(17) 0.0258(6) Uani 1 1 d . .
C102 C 0.17895(17) 0.3561(3) 0.55408(16) 0.0228(6) Uani 1 1 d . .
C103 C 0.25705(18) 0.4185(3) 0.58134(16) 0.0218(6) Uani 1 1 d . .
C104 C 0.31663(17) 0.3508(3) 0.55472(16) 0.0237(6) Uani 1 1 d . .
C105 C 0.27467(19) 0.2400(3) 0.51612(16) 0.0249(6) Uani 1 1 d . .
C111 C 0.1232(2) 0.1468(3) 0.4839(2) 0.0445(9) Uani 1 1 d . .
H11D H 0.1163 0.102 0.5282 0.067 Uiso 1 1 calc R U
H11E H 0.1404 0.0891 0.4506 0.067 Uiso 1 1 calc R U
H11F H 0.0697 0.1855 0.4535 0.067 Uiso 1 1 calc R U
C112 C 0.0977(2) 0.3931(3) 0.5649(2) 0.0362(8) Uani 1 1 d . .
H11G H 0.1027 0.4774 0.5856 0.054 Uiso 1 1 calc R U
H11H H 0.0854 0.3362 0.6016 0.054 Uiso 1 1 calc R U
H11I H 0.0521 0.3897 0.5145 0.054 Uiso 1 1 calc R U
C113 C 0.2785(2) 0.5301(3) 0.63361(18) 0.0325(7) Uani 1 1 d . .
H11J H 0.2265 0.5714 0.6329 0.049 Uiso 1 1 calc R U
H11K H 0.3126 0.5872 0.6149 0.049 Uiso 1 1 calc R U
H11L H 0.3102 0.5043 0.6871 0.049 Uiso 1 1 calc R U
C114 C 0.40874(19) 0.3788(3) 0.5766(2) 0.0364(8) Uani 1 1 d . .
H11M H 0.4387 0.3444 0.6283 0.055 Uiso 1 1 calc R U
H11N H 0.417 0.4684 0.5775 0.055 Uiso 1 1 calc R U
H11O H 0.4306 0.3417 0.538 0.055 Uiso 1 1 calc R U
C115 C 0.3159(2) 0.1368(3) 0.4879(2) 0.0424(9) Uani 1 1 d . .
H11P H 0.3392 0.0772 0.5303 0.064 Uiso 1 1 calc R U
H11Q H 0.3613 0.17 0.4713 0.064 Uiso 1 1 calc R U
H11R H 0.2743 0.0956 0.4437 0.064 Uiso 1 1 calc R U
N1 N 0.20988(14) 0.2778(2) 0.29728(13) 0.0200(5) Uani 1 1 d . .
N2 N 0.24536(15) 0.2703(2) 0.24160(14) 0.0242(5) Uani 1 1 d . .
N3 N 0.30559(14) 0.3541(2) 0.26274(13) 0.0217(5) Uani 1 1 d . .
N4 N 0.23172(14) 0.6925(2) 0.44582(13) 0.0201(5) Uani 1 1 d . .
N5 N 0.27099(15) 0.7868(2) 0.42537(14) 0.0254(5) Uani 1 1 d . .
N6 N 0.32380(14) 0.7315(2) 0.39630(14) 0.0235(5) Uani 1 1 d . .
Ir1 Ir 0.21742(2) 0.40782(2) 0.45106(2) 0.01571(4) Uani 1 1 d . .
Cl1 Cl 0.07750(4) 0.46840(6) 0.36775(4) 0.02410(14) Uani 1 1 d . .
C1A C 0.4914(2) 0.0915(3) 0.3637(2) 0.0330(7) Uani 1 1 d . .
O1 O 0.64472(14) 0.1553(3) 0.39204(15) 0.0506(7) Uani 1 1 d . .
O2 O 0.54516(17) 0.2036(3) 0.26669(16) 0.0641(9) Uani 1 1 d . .
O3 O 0.5392(2) 0.3130(3) 0.3805(2) 0.0822(11) Uani 1 1 d . .
F1 F 0.50303(15) -0.01921(19) 0.33744(18) 0.0727(8) Uani 1 1 d . .
F2 F 0.50034(16) 0.0755(3) 0.43803(15) 0.0714(8) Uani 1 1 d . .
F3 F 0.41151(12) 0.1225(2) 0.32817(14) 0.0525(6) Uani 1 1 d . .
S1 S 0.56397(5) 0.20500(7) 0.34974(5) 0.03278(18) Uani 1 1 d . .
C1S C 0.87030(19) 0.1156(3) 0.28399(19) 0.0311(7) Uani 1 1 d . .
H1S H 0.8539 0.0922 0.2276 0.037 Uiso 1 1 calc R U
Cl1S Cl 0.77847(5) 0.14014(10) 0.30795(6) 0.0476(2) Uani 1 1 d . .
Cl2S Cl 0.93004(6) -0.00508(8) 0.34144(5) 0.0471(2) Uani 1 1 d . .
Cl3S Cl 0.92986(6) 0.25076(8) 0.29957(7) 0.0514(2) Uani 1 1 d . .

loop_
_atom_site_aniso_label
_atom_site_aniso_U_11
_atom_site_aniso_U_22
_atom_site_aniso_U_33
_atom_site_aniso_U_23
_atom_site_aniso_U_13
_atom_site_aniso_U_12
C1 0.0189(12) 0.0154(12) 0.0193(14) 0.0014(10) 0.0071(10) 0.0002(10)
C2 0.0199(13) 0.0200(13) 0.0187(14) 0.0016(11) 0.0075(11) 0.0026(10)
C3 0.0192(13) 0.0236(14) 0.0283(15) 0.0006(12) 0.0111(12) -0.0018(11)
C4 0.0191(13) 0.0195(13) 0.0200(14) -0.0009(11) 0.0057(11) -0.0029(10)
C5 0.0200(13) 0.0185(13) 0.0143(13) 0.0003(10) 0.0054(10) -0.0027(10)
C6 0.0350(17) 0.0336(16) 0.0307(17) -0.0014(13) 0.0240(14) -0.0007(13)
C7 0.0241(14) 0.0272(15) 0.0264(16) -0.0055(12) 0.0096(12) -0.0073(12)
C8 0.049(2) 0.0231(15) 0.0364(19) -0.0052(13) 0.0183(16) -0.0100(14)
C9 0.0407(18) 0.0258(16) 0.053(2) 0.0014(15) 0.0286(17) -0.0103(14)
C10 0.0283(15) 0.0241(14) 0.0286(16) -0.0050(12) 0.0168(13) -0.0018(12)
C11 0.0338(17) 0.0277(16) 0.054(2) 0.0052(15) 0.0221(16) 0.0070(13)
C101 0.0320(15) 0.0234(14) 0.0201(14) 0.0053(12) 0.0064(12) -0.0078(12)
C102 0.0232(14) 0.0296(15) 0.0167(14) 0.0057(12) 0.0082(11) -0.0030(12)
C103 0.0266(14) 0.0235(14) 0.0153(14) 0.0017(11) 0.0071(11) -0.0045(11)
C104 0.0217(13) 0.0277(15) 0.0195(14) 0.0063(12) 0.0038(11) 0.0010(12)
C105 0.0358(16) 0.0222(14) 0.0158(14) 0.0065(11) 0.0075(12) 0.0051(12)
C111 0.062(2) 0.0384(19) 0.0312(19) -0.0013(15) 0.0134(17) -0.0311(18)
C112 0.0269(16) 0.056(2) 0.0304(18) 0.0034(15) 0.0158(14) -0.0020(15)
C113 0.0416(18) 0.0333(17) 0.0210(16) -0.0043(13) 0.0084(13) -0.0063(14)
C114 0.0216(15) 0.052(2) 0.0325(18) 0.0091(16) 0.0051(13) 0.0027(14)
C115 0.060(2) 0.0330(18) 0.0320(19) 0.0056(15) 0.0120(17) 0.0217(17)
N1 0.0232(11) 0.0180(11) 0.0202(12) -0.0017(9) 0.0090(9) -0.0008(9)
N2 0.0270(12) 0.0263(13) 0.0225(13) -0.0030(10) 0.0126(10) -0.0012(10)
N3 0.0236(12) 0.0225(12) 0.0223(12) 0.0007(10) 0.0118(10) 0.0022(10)
N4 0.0231(12) 0.0166(11) 0.0230(12) -0.0017(9) 0.0107(10) -0.0018(9)
N5 0.0310(13) 0.0190(12) 0.0295(14) -0.0017(10) 0.0145(11) -0.0039(10)
N6 0.0254(12) 0.0197(12) 0.0284(13) -0.0009(10) 0.0131(10) -0.0046(10)
Ir1 0.01623(5) 0.01618(6) 0.01546(6) 0.00032(4) 0.00628(4) -0.00169(4)
Cl1 0.0187(3) 0.0262(3) 0.0257(4) 0.0007(3) 0.0051(3) 0.0004(3)
C1A 0.0285(16) 0.0311(17) 0.044(2) 0.0020(15) 0.0187(15) -0.0006(13)
O1 0.0254(12) 0.0653(18) 0.0556(17) 0.0037(14) 0.0062(11) -0.0067(12)
O2 0.0510(16) 0.102(2) 0.0415(16) 0.0269(16) 0.0188(13) -0.0106(16)
O3 0.072(2) 0.0400(16) 0.154(3) -0.0411(19) 0.064(2) -0.0209(15)
F1 0.0650(15) 0.0325(12) 0.149(3) -0.0230(14) 0.0729(17) -0.0163(11)
F2 0.0665(16) 0.104(2) 0.0544(16) 0.0303(14) 0.0349(13) -0.0009(14)
F3 0.0230(10) 0.0563(13) 0.0769(16) 0.0123(12) 0.0150(10) -0.0016(9)
S1 0.0280(4) 0.0289(4) 0.0431(5) -0.0007(3) 0.0141(3) -0.0075(3)
C1S 0.0290(16) 0.0344(17) 0.0291(17) -0.0017(14) 0.0086(13) -0.0011(13)
Cl1S 0.0332(4) 0.0633(6) 0.0500(5) -0.0261(5) 0.0189(4) -0.0119(4)
Cl2S 0.0571(6) 0.0371(5) 0.0427(5) 0.0074(4) 0.0112(4) 0.0033(4)
Cl3S 0.0433(5) 0.0366(5) 0.0779(7) 0.0054(5) 0.0250(5) -0.0072(4)

loop_
_atom_type_symbol
_atom_type_description
_atom_type_scat_dispersion_real
_atom_type_scat_dispersion_imag
_atom_type_scat_source
C C 0.0033 0.0016 'International Tables Vol C Tables 4.2.6.8 and 6.1.1.4'
H H 0 0 'International Tables Vol C Tables 4.2.6.8 and 6.1.1.4'
N N 0.0061 0.0033 'International Tables Vol C Tables 4.2.6.8 and 6.1.1.4'
O O 0.0106 0.006 'International Tables Vol C Tables 4.2.6.8 and 6.1.1.4'
F F 0.0171 0.0103 'International Tables Vol C Tables 4.2.6.8 and 6.1.1.4'
S S 0.1246 0.1234 'International Tables Vol C Tables 4.2.6.8 and 6.1.1.4'
Ir Ir -1.4442 7.9887 'International Tables Vol C Tables 4.2.6.8 and 6.1.1.4'
Cl Cl 0.1484 0.1585 'International Tables Vol C Tables 4.2.6.8 and 6.1.1.4'

loop_
_exptl_crystal_face_index_h
_exptl_crystal_face_index_k
_exptl_crystal_face_index_l
_exptl_crystal_face_perp_dist
-1 0 -1 0.0898
1 0 -2 0.0757
-1 0 2 0.0757
3 5 1 0.2051
-3 -5 -1 0.2051
5 0 -2 0.112
-5 0 2 0.0706
2 -5 -3 0.1976
-5 0 -3 0.0441
5 -1 3 0.1155
3 -5 3 0.1508
0 5 -1 0.2009

loop_
_geom_angle_atom_site_label_1
_geom_angle_atom_site_label_2
_geom_angle_atom_site_label_3
_geom_angle
N1 C1 C2 102.6(2)
N1 C1 Ir1 129.60(19)
C2 C1 Ir1 127.8(2)
N3 C2 C1 107.1(2)
N3 C2 C3 124.9(2)
C1 C2 C3 127.9(2)
C4 C3 C2 106.9(2)
C4 C3 H3A 110.3
C2 C3 H3A 110.3
C4 C3 H3B 110.3
C2 C3 H3B 110.3
H3A C3 H3B 108.6
N6 C4 C5 106.7(2)
N6 C4 C3 125.4(2)
C5 C4 C3 127.8(2)
N4 C5 C4 102.8(2)
N4 C5 Ir1 129.34(19)
C4 C5 Ir1 127.8(2)
N3 C6 H6A 109.5
N3 C6 H6B 109.5
H6A C6 H6B 109.5
N3 C6 H6C 109.5
H6A C6 H6C 109.5
H6B C6 H6C 109.5
N1 C7 C8 113.1(2)
N1 C7 H7A 109
C8 C7 H7A 109
N1 C7 H7B 109
C8 C7 H7B 109
H7A C7 H7B 107.8
C7 C8 H8A 109.5
C7 C8 H8B 109.5
H8A C8 H8B 109.5
C7 C8 H8C 109.5
H8A C8 H8C 109.5
H8B C8 H8C 109.5
N6 C9 H9A 109.5
N6 C9 H9B 109.5
H9A C9 H9B 109.5
N6 C9 H9C 109.5
H9A C9 H9C 109.5
H9B C9 H9C 109.5
N4 C10 C11 111.9(2)
N4 C10 H10A 109.2
C11 C10 H10A 109.2
N4 C10 H10B 109.2
C11 C10 H10B 109.2
H10A C10 H10B 107.9
C10 C11 H11A 109.5
C10 C11 H11B 109.5
H11A C11 H11B 109.5
C10 C11 H11C 109.5
H11A C11 H11C 109.5
H11B C11 H11C 109.5
C105 C101 C102 107.9(2)
C105 C101 C111 127.3(3)
C102 C101 C111 124.4(3)
C105 C101 Ir1 70.26(16)
C102 C101 Ir1 71.69(15)
C111 C101 Ir1 129.3(2)
C103 C102 C101 108.4(2)
C103 C102 C112 127.7(3)
C101 C102 C112 123.9(3)
C103 C102 Ir1 71.19(16)
C101 C102 Ir1 70.50(15)
C112 C102 Ir1 125.0(2)
C102 C103 C104 108.1(2)
C102 C103 C113 127.1(3)
C104 C103 C113 124.7(3)
C102 C103 Ir1 72.03(16)
C104 C103 Ir1 67.45(15)
C113 C103 Ir1 129.3(2)
C105 C104 C103 107.3(2)
C105 C104 C114 126.2(3)
C103 C104 C114 125.6(3)
C105 C104 Ir1 72.68(15)
C103 C104 Ir1 73.95(16)
C114 C104 Ir1 127.4(2)
C101 C105 C104 108.0(3)
C101 C105 C115 126.7(3)
C104 C105 C115 125.2(3)
C101 C105 Ir1 72.25(16)
C104 C105 Ir1 68.50(15)
C115 C105 Ir1 127.1(2)
C101 C111 H11D 109.5
C101 C111 H11E 109.5
H11D C111 H11E 109.5
C101 C111 H11F 109.5
H11D C111 H11F 109.5
H11E C111 H11F 109.5
C102 C112 H11G 109.5
C102 C112 H11H 109.5
H11G C112 H11H 109.5
C102 C112 H11I 109.5
H11G C112 H11I 109.5
H11H C112 H11I 109.5
C103 C113 H11J 109.5
C103 C113 H11K 109.5
H11J C113 H11K 109.5
C103 C113 H11L 109.5
H11J C113 H11L 109.5
H11K C113 H11L 109.5
C104 C114 H11M 109.5
C104 C114 H11N 109.5
H11M C114 H11N 109.5
C104 C114 H11O 109.5
H11M C114 H11O 109.5
H11N C114 H11O 109.5
C105 C115 H11P 109.5
C105 C115 H11Q 109.5
H11P C115 H11Q 109.5
C105 C115 H11R 109.5
H11P C115 H11R 109.5
H11Q C115 H11R 109.5
N2 N1 C1 114.3(2)
N2 N1 C7 117.4(2)
C1 N1 C7 128.1(2)
N3 N2 N1 103.6(2)
N2 N3 C2 112.4(2)
N2 N3 C6 119.2(2)
C2 N3 C6 128.3(2)
N5 N4 C5 114.5(2)
N5 N4 C10 116.7(2)
C5 N4 C10 128.8(2)
N6 N5 N4 103.2(2)
N5 N6 C4 112.8(2)
N5 N6 C9 117.9(2)
C4 N6 C9 129.3(2)
C1 Ir1 C5 82.42(10)
C1 Ir1 C104 110.68(11)
C5 Ir1 C104 101.87(11)
C1 Ir1 C105 94.88(10)
C5 Ir1 C105 136.59(11)
C104 Ir1 C105 38.82(11)
C1 Ir1 C101 114.14(11)
C5 Ir1 C101 160.79(11)
C104 Ir1 C101 64.09(11)
C105 Ir1 C101 37.48(11)
C1 Ir1 C103 148.97(10)
C5 Ir1 C103 98.09(10)
C104 Ir1 C103 38.60(11)
C105 Ir1 C103 63.47(10)
C101 Ir1 C103 62.72(10)
C1 Ir1 C102 151.91(11)
C5 Ir1 C102 125.38(11)
C104 Ir1 C102 63.66(10)
C105 Ir1 C102 62.97(11)
C101 Ir1 C102 37.81(11)
C103 Ir1 C102 36.78(10)
C1 Ir1 Cl1 89.08(7)
C5 Ir1 Cl1 87.66(7)
C104 Ir1 Cl1 158.87(8)
C105 Ir1 Cl1 135.73(8)
C101 Ir1 Cl1 101.68(8)
C103 Ir1 Cl1 121.94(8)
C102 Ir1 Cl1 95.41(7)
F2 C1A F3 106.2(3)
F2 C1A F1 105.6(3)
F3 C1A F1 107.6(3)
F2 C1A S1 112.4(2)
F3 C1A S1 112.6(2)
F1 C1A S1 111.9(2)
O3 S1 O1 116.9(2)
O3 S1 O2 115.7(2)
O1 S1 O2 113.44(17)
O3 S1 C1A 101.62(16)
O1 S1 C1A 103.77(15)
O2 S1 C1A 102.58(17)
Cl3S C1S Cl2S 109.95(17)
Cl3S C1S Cl1S 109.89(17)
Cl2S C1S Cl1S 109.92(18)
Cl3S C1S H1S 109
Cl2S C1S H1S 109
Cl1S C1S H1S 109

loop_
_geom_bond_atom_site_label_1
_geom_bond_atom_site_label_2
_geom_bond_distance
C1 N1 1.370(3)
C1 C2 1.390(4)
C1 Ir1 2.034(3)
C2 N3 1.361(4)
C2 C3 1.499(4)
C3 C4 1.494(4)
C3 H3A 0.99
C3 H3B 0.99
C4 N6 1.359(3)
C4 C5 1.388(4)
C5 N4 1.369(3)
C5 Ir1 2.041(3)
C6 N3 1.466(3)
C6 H6A 0.98
C6 H6B 0.98
C6 H6C 0.98
C7 N1 1.471(3)
C7 C8 1.518(4)
C7 H7A 0.99
C7 H7B 0.99
C8 H8A 0.98
C8 H8B 0.98
C8 H8C 0.98
C9 N6 1.467(3)
C9 H9A 0.98
C9 H9B 0.98
C9 H9C 0.98
C10 N4 1.471(3)
C10 C11 1.514(4)
C10 H10A 0.99
C10 H10B 0.99
C11 H11A 0.98
C11 H11B 0.98
C11 H11C 0.98
C101 C105 1.426(4)
C101 C102 1.452(4)
C101 C111 1.505(4)
C101 Ir1 2.232(3)
C102 C103 1.415(4)
C102 C112 1.503(4)
C102 Ir1 2.248(3)
C103 C104 1.452(4)
C103 C113 1.504(4)
C103 Ir1 2.237(3)
C104 C105 1.448(4)
C104 C114 1.501(4)
C104 Ir1 2.150(3)
C105 C115 1.494(4)
C105 Ir1 2.206(3)
C111 H11D 0.98
C111 H11E 0.98
C111 H11F 0.98
C112 H11G 0.98
C112 H11H 0.98
C112 H11I 0.98
C113 H11J 0.98
C113 H11K 0.98
C113 H11L 0.98
C114 H11M 0.98
C114 H11N 0.98
C114 H11O 0.98
C115 H11P 0.98
C115 H11Q 0.98
C115 H11R 0.98
N1 N2 1.339(3)
N2 N3 1.320(3)
N4 N5 1.335(3)
N5 N6 1.322(3)
Ir1 Cl1 2.4302(7)
C1A F2 1.320(4)
C1A F3 1.328(4)
C1A F1 1.328(4)
C1A S1 1.811(3)
O1 S1 1.427(3)
O2 S1 1.434(3)
O3 S1 1.419(3)
C1S Cl3S 1.743(3)
C1S Cl2S 1.763(3)
C1S Cl1S 1.765(3)
C1S H1S 1
